data_7710621
loop_
_publ_author_name
'Duttwyler, Simon'
'Liu, Fan'
'Chen, Tao'
'Zhang, Kang'
'Jiang, Tao'
'Liu, Jiyong'

_publ_section_title
;
 Sonogashira Coupling of the Ethynyl Monocarborane [CB11H11-12-CCH]--
;
_journal_name_full 'Dalton Transactions'
_journal_paper_doi 10.1039/D2DT01048H
_journal_year 2022
_chemical_formula_moiety '2(C21 H26 B11 P), C3 H6 O'
_chemical_formula_sum 'C45 H58 B22 O P2'
_chemical_formula_weight 914.67
_space_group_crystal_system monoclinic
_space_group_IT_number 15
_space_group_name_Hall '-C 2yc'
_space_group_name_H-M_alt 'C 1 2/c 1'
_atom_sites_solution_hydrogens geom
_atom_sites_solution_primary dual
_audit_creation_date 2022-01-17
_audit_creation_method
;
Olex2 1.2
(compiled 2018.05.29 svn.r3508 for OlexSys, GUI svn.r5506)
;
_audit_update_record
;
2022-01-27 deposited with the CCDC.	2022-06-27 downloaded from the CCDC.
;
_cell_angle_alpha 90
_cell_angle_beta 108.944(2)
_cell_angle_gamma 90
_cell_formula_units_Z 4
_cell_length_a 32.0811(11)
_cell_length_b 12.8344(4)
_cell_length_c 13.7547(5)
_cell_measurement_reflns_used 8956
_cell_measurement_temperature 170(2)
_cell_measurement_theta_max 27.10
_cell_measurement_theta_min 2.47
_cell_volume 5356.6(3)
_computing_cell_refinement 'SAINT V8.40B (Bruker Nano, Inc., 2019)'
_computing_data_collection 'Bruker Instrument Service vV6.2.14'
_computing_data_reduction 'SAINT V8.40B (Bruker Nano, Inc., 2019)'
_computing_molecular_graphics 'Olex2 (Dolomanov et al., 2009)'
_computing_publication_material 'Olex2 (Dolomanov et al., 2009)'
_computing_structure_refinement 'ShelXL (Sheldrick, 2015)'
_computing_structure_solution 'ShelXT (Sheldrick, 2015)'
_diffrn_ambient_temperature 170.0
_diffrn_measured_fraction_theta_full 0.999
_diffrn_measured_fraction_theta_max 0.997
_diffrn_measurement_device_type 'zju Bruker D8 Venture'
_diffrn_measurement_method '\f and \w scans'
_diffrn_radiation_type MoK\a
_diffrn_radiation_wavelength 0.71073
_diffrn_reflns_av_R_equivalents 0.0371
_diffrn_reflns_av_unetI/netI 0.0349
_diffrn_reflns_Laue_measured_fraction_full 0.999
_diffrn_reflns_Laue_measured_fraction_max 0.997
_diffrn_reflns_limit_h_max 41
_diffrn_reflns_limit_h_min -41
_diffrn_reflns_limit_k_max 16
_diffrn_reflns_limit_k_min -16
_diffrn_reflns_limit_l_max 17
_diffrn_reflns_limit_l_min -17
_diffrn_reflns_number 21870
_diffrn_reflns_point_group_measured_fraction_full 0.999
_diffrn_reflns_point_group_measured_fraction_max 0.997
_diffrn_reflns_theta_full 25.242
_diffrn_reflns_theta_max 27.108
_diffrn_reflns_theta_min 2.176
_diffrn_standards_number 0
_exptl_absorpt_coefficient_mu 0.116
_exptl_absorpt_correction_T_max 0.7455
_exptl_absorpt_correction_T_min 0.6920
_exptl_absorpt_correction_type multi-scan
_exptl_absorpt_process_details
;
SADABS-2016/2 (Bruker,2016/2) was used for absorption correction.
wR2(int) was 0.1224 before and 0.0460 after correction.
The Ratio of minimum to maximum transmission is 0.9282.
The \l/2 correction factor is Not present.
;
_exptl_crystal_colour colourless
_exptl_crystal_colour_primary colourless
_exptl_crystal_density_diffrn 1.134
_exptl_crystal_description block
_exptl_crystal_F_000 1904
_exptl_crystal_size_max 0.48
_exptl_crystal_size_mid 0.34
_exptl_crystal_size_min 0.28
_refine_diff_density_max 0.236
_refine_diff_density_min -0.246
_refine_diff_density_rms 0.048
_refine_ls_extinction_method none
_refine_ls_goodness_of_fit_ref 1.038
_refine_ls_hydrogen_treatment constr
_refine_ls_matrix_type full
_refine_ls_number_parameters 336
_refine_ls_number_reflns 5903
_refine_ls_number_restraints 20
_refine_ls_restrained_S_all 1.055
_refine_ls_R_factor_all 0.0545
_refine_ls_R_factor_gt 0.0441
_refine_ls_shift/su_max 0.002
_refine_ls_shift/su_mean 0.000
_refine_ls_structure_factor_coef Fsqd
_refine_ls_weighting_details 'w=1/[\s^2^(Fo^2^)+(0.0562P)^2^+3.8889P] where P=(Fo^2^+2Fc^2^)/3'
_refine_ls_weighting_scheme calc
_refine_ls_wR_factor_gt 0.1101
_refine_ls_wR_factor_ref 0.1180
_reflns_Friedel_coverage 0.000
_reflns_number_gt 4934
_reflns_number_total 5903
_reflns_threshold_expression 'I > 2\s(I)'
_cod_data_source_file d2dt01048h2.cif
_cod_data_source_block mo_220114_pph3_0m
_cod_database_code 7710621
_shelx_shelxl_version_number 2018/3
_shelx_space_group_comment
;
The symmetry employed for this shelxl refinement is uniquely defined
by the following loop, which should always be used as a source of
symmetry information in preference to the above space-group names.
They are only intended as comments.
;
_shelx_estimated_absorpt_t_max 0.968
_shelx_estimated_absorpt_t_min 0.946
_olex2_refinement_description
;
1. Fixed Uiso
 At 1.2 times of:
  All B(H) groups, All C(H) groups
 At 1.5 times of:
  All C(H,H,H) groups
2. Restrained distances
 C23-C24
 1.53 with sigma of 0.02
 C23-C22
 1.53 with sigma of 0.02
3. Uiso/Uaniso restraints and constraints
O1 \\sim C22 \\sim C23 \\sim C24: within 2A with sigma of 0.01 and sigma for
terminal atoms of 0.02
4. Others
 Fixed Sof: O1(0.5) C22(0.5) H22A(0.5) H22B(0.5) H22C(0.5) C23(0.5) C24(0.5)
 H24A(0.5) H24B(0.5) H24C(0.5)
5.a Aromatic/amide H refined with riding coordinates:
 C5(H5), C6(H6), C7(H7), C8(H8), C9(H9), C11(H11), C12(H12), C13(H13),
 C14(H14), C15(H15), C17(H17), C18(H18), C19(H19), C20(H20), C21(H21)
5.b Idealised Me refined as rotating group:
 C22(H22A,H22B,H22C), C24(H24A,H24B,H24C)
5.c Boron cage BH refined with riding coordinates:
 C1(H1), B1(H1A), B2(H2), B3(H3), B4(H4), B5(H5A), B6(H6A), B7(H7A), B8(H8A),
 B9(H9A), B10(H10)
;
_olex2_submission_special_instructions 'No special instructions were received'

loop_
_space_group_symop_operation_xyz
'x, y, z'
'-x, y, -z+1/2'
'x+1/2, y+1/2, z'
'-x+1/2, y+1/2, -z+1/2'
'-x, -y, -z'
'x, -y, z-1/2'
'-x+1/2, -y+1/2, -z'
'x+1/2, -y+1/2, z-1/2'

loop_
_atom_site_label
_atom_site_type_symbol
_atom_site_fract_x
_atom_site_fract_y
_atom_site_fract_z
_atom_site_U_iso_or_equiv
_atom_site_adp_type
_atom_site_occupancy
_atom_site_site_symmetry_order
_atom_site_calc_flag
_atom_site_refinement_flags_posn
_atom_site_refinement_flags_adp
_atom_site_refinement_flags_occupancy
_atom_site_disorder_assembly
_atom_site_disorder_group
P1 P 0.34081(2) 0.55328(3) 0.41408(3) 0.02422(11) Uani 1 1 d . . . . .
C1 C 0.40926(5) -0.00740(12) 0.35998(13) 0.0374(4) Uani 1 1 d . . . . .
H1 H 0.422296 -0.087465 0.354983 0.045 Uiso 1 1 calc R . . . .
C2 C 0.35667(5) 0.33395(10) 0.38326(11) 0.0264(3) Uani 1 1 d . . . . .
C3 C 0.34678(5) 0.42313(11) 0.39118(11) 0.0300(3) Uani 1 1 d . . . . .
C4 C 0.30041(5) 0.56664(10) 0.47715(11) 0.0250(3) Uani 1 1 d . . . . .
C5 C 0.25856(5) 0.52331(12) 0.43138(11) 0.0317(3) Uani 1 1 d . . . . .
H5 H 0.251808 0.488524 0.367155 0.038 Uiso 1 1 calc R . . . .
C6 C 0.22716(5) 0.53117(12) 0.47959(12) 0.0352(3) Uani 1 1 d . . . . .
H6 H 0.198745 0.501821 0.448575 0.042 Uiso 1 1 calc R . . . .
C7 C 0.23700(5) 0.58183(13) 0.57323(12) 0.0358(3) Uani 1 1 d . . . . .
H7 H 0.215355 0.586823 0.606524 0.043 Uiso 1 1 calc R . . . .
C8 C 0.27821(5) 0.62516(14) 0.61841(13) 0.0387(4) Uani 1 1 d . . . . .
H8 H 0.284711 0.660077 0.682521 0.046 Uiso 1 1 calc R . . . .
C9 C 0.31018(5) 0.61800(12) 0.57072(12) 0.0328(3) Uani 1 1 d . . . . .
H9 H 0.338475 0.647956 0.601819 0.039 Uiso 1 1 calc R . . . .
C10 C 0.32432(5) 0.62292(11) 0.29483(11) 0.0287(3) Uani 1 1 d . . . . .
C11 C 0.28683(5) 0.68408(12) 0.26410(13) 0.0364(4) Uani 1 1 d . . . . .
H11 H 0.268020 0.688009 0.304947 0.044 Uiso 1 1 calc R . . . .
C12 C 0.27697(6) 0.73984(15) 0.17259(14) 0.0489(5) Uani 1 1 d . . . . .
H12 H 0.251112 0.781506 0.150589 0.059 Uiso 1 1 calc R . . . .
C13 C 0.30420(7) 0.73512(14) 0.11409(13) 0.0502(5) Uani 1 1 d . . . . .
H13 H 0.297499 0.774588 0.052493 0.060 Uiso 1 1 calc R . . . .
C14 C 0.34124(8) 0.67349(16) 0.14410(15) 0.0583(6) Uani 1 1 d . . . . .
H14 H 0.359819 0.669829 0.102687 0.070 Uiso 1 1 calc R . . . .
C15 C 0.35155(7) 0.61682(14) 0.23428(14) 0.0502(5) Uani 1 1 d . . . . .
H15 H 0.377076 0.573976 0.254784 0.060 Uiso 1 1 calc R . . . .
C16 C 0.39311(5) 0.60238(11) 0.49150(11) 0.0278(3) Uani 1 1 d . . . . .
C17 C 0.39997(5) 0.70973(12) 0.49636(13) 0.0365(3) Uani 1 1 d . . . . .
H17 H 0.377071 0.755414 0.458968 0.044 Uiso 1 1 calc R . . . .
C18 C 0.44022(6) 0.74949(14) 0.55582(14) 0.0437(4) Uani 1 1 d . . . . .
H18 H 0.444975 0.822653 0.559510 0.052 Uiso 1 1 calc R . . . .
C19 C 0.47325(6) 0.68350(16) 0.60941(14) 0.0477(4) Uani 1 1 d . . . . .
H19 H 0.500893 0.711206 0.649946 0.057 Uiso 1 1 calc R . . . .
C20 C 0.46671(6) 0.57728(17) 0.60500(18) 0.0585(5) Uani 1 1 d . . . . .
H20 H 0.489827 0.532259 0.642634 0.070 Uiso 1 1 calc R . . . .
C21 C 0.42653(6) 0.53564(14) 0.54587(15) 0.0453(4) Uani 1 1 d . . . . .
H21 H 0.422000 0.462396 0.542715 0.054 Uiso 1 1 calc R . . . .
B1 B 0.35464(6) 0.01434(13) 0.29864(15) 0.0372(4) Uani 1 1 d . . . . .
H1A H 0.330635 -0.045302 0.253459 0.045 Uiso 1 1 calc R . . . .
B2 B 0.39541(7) 0.06815(14) 0.25212(15) 0.0417(5) Uani 1 1 d . . . . .
H2 H 0.398214 0.043904 0.176267 0.050 Uiso 1 1 calc R . . . .
B3 B 0.44273(6) 0.09501(15) 0.35896(17) 0.0413(4) Uani 1 1 d . . . . .
H3 H 0.476708 0.088578 0.353420 0.050 Uiso 1 1 calc R . . . .
B4 B 0.43102(6) 0.05791(14) 0.47240(15) 0.0365(4) Uani 1 1 d . . . . .
H4 H 0.457326 0.027094 0.541679 0.044 Uiso 1 1 calc R . . . .
B5 B 0.37663(6) 0.00832(13) 0.43460(14) 0.0325(4) Uani 1 1 d . . . . .
H5A H 0.367042 -0.055338 0.478871 0.039 Uiso 1 1 calc R . . . .
B6 B 0.33987(5) 0.10947(12) 0.37482(14) 0.0307(4) Uani 1 1 d . . . . .
H6A H 0.305810 0.114568 0.380039 0.037 Uiso 1 1 calc R . . . .
B7 B 0.35161(6) 0.14659(13) 0.26086(13) 0.0332(4) Uani 1 1 d . . . . .
H7A H 0.325255 0.176014 0.190948 0.040 Uiso 1 1 calc R . . . .
B8 B 0.40651(6) 0.19694(14) 0.29871(14) 0.0333(4) Uani 1 1 d . . . . .
H8A H 0.416394 0.259655 0.253934 0.040 Uiso 1 1 calc R . . . .
B9 B 0.42873(6) 0.19056(14) 0.43605(14) 0.0332(4) Uani 1 1 d . . . . .
H9A H 0.453245 0.248987 0.481685 0.040 Uiso 1 1 calc R . . . .
B10 B 0.38748(6) 0.13646(13) 0.48288(13) 0.0307(4) Uani 1 1 d . . . . .
H10 H 0.384786 0.159369 0.559190 0.037 Uiso 1 1 calc R . . . .
B11 B 0.37231(5) 0.22126(11) 0.37471(12) 0.0240(3) Uani 1 1 d . . . . .
O1 O 0.47521(17) 0.3639(3) 0.7353(4) 0.1101(15) Uani 0.5 1 d . U P A -1
C22 C 0.5328(2) 0.2774(12) 0.7125(8) 0.152(4) Uani 0.5 1 d D U P A -1
H22A H 0.525006 0.303172 0.641771 0.228 Uiso 0.5 1 calc GR . P A -1
H22B H 0.542798 0.204919 0.715170 0.228 Uiso 0.5 1 calc GR . P A -1
H22C H 0.556509 0.320335 0.757552 0.228 Uiso 0.5 1 calc GR . P A -1
C23 C 0.4952(6) 0.2826(3) 0.7459(13) 0.069(2) Uani 0.5 1 d D U P A -1
C24 C 0.4747(3) 0.1908(6) 0.7713(7) 0.130(4) Uani 0.5 1 d D U P A -1
H24A H 0.484586 0.181694 0.846103 0.195 Uiso 0.5 1 calc GR . P A -1
H24B H 0.482947 0.129549 0.739239 0.195 Uiso 0.5 1 calc GR . P A -1
H24C H 0.442568 0.199144 0.745879 0.195 Uiso 0.5 1 calc GR . P A -1

loop_
_atom_site_aniso_label
_atom_site_aniso_U_11
_atom_site_aniso_U_22
_atom_site_aniso_U_33
_atom_site_aniso_U_23
_atom_site_aniso_U_13
_atom_site_aniso_U_12
P1 0.02791(19) 0.01798(17) 0.02664(19) 0.00052(13) 0.00865(15) 0.00217(13)
C1 0.0381(9) 0.0266(7) 0.0472(9) -0.0005(7) 0.0134(7) 0.0081(6)
C2 0.0284(7) 0.0233(7) 0.0271(7) 0.0011(5) 0.0086(6) -0.0006(5)
C3 0.0351(8) 0.0234(7) 0.0321(7) 0.0012(6) 0.0119(6) 0.0012(6)
C4 0.0272(7) 0.0210(6) 0.0259(7) 0.0021(5) 0.0074(6) 0.0014(5)
C5 0.0342(8) 0.0313(7) 0.0276(7) -0.0033(6) 0.0070(6) -0.0066(6)
C6 0.0280(8) 0.0390(8) 0.0365(8) 0.0004(7) 0.0075(7) -0.0099(6)
C7 0.0325(8) 0.0406(9) 0.0377(8) -0.0006(7) 0.0159(7) -0.0042(7)
C8 0.0357(8) 0.0478(10) 0.0343(8) -0.0125(7) 0.0138(7) -0.0065(7)
C9 0.0261(7) 0.0369(8) 0.0338(8) -0.0090(6) 0.0076(6) -0.0042(6)
C10 0.0401(8) 0.0207(7) 0.0248(7) -0.0002(5) 0.0097(6) -0.0006(6)
C11 0.0336(8) 0.0321(8) 0.0397(9) 0.0097(7) 0.0064(7) -0.0005(6)
C12 0.0431(10) 0.0432(10) 0.0476(10) 0.0186(8) -0.0029(8) -0.0055(8)
C13 0.0718(13) 0.0412(10) 0.0282(8) 0.0073(7) 0.0033(8) -0.0169(9)
C14 0.0975(17) 0.0485(11) 0.0412(10) 0.0059(8) 0.0394(11) 0.0043(11)
C15 0.0746(14) 0.0428(10) 0.0449(10) 0.0086(8) 0.0354(10) 0.0177(9)
C16 0.0266(7) 0.0266(7) 0.0310(7) 0.0012(6) 0.0106(6) -0.0008(5)
C17 0.0373(8) 0.0286(8) 0.0416(9) 0.0007(7) 0.0101(7) -0.0025(6)
C18 0.0450(10) 0.0401(9) 0.0454(10) -0.0020(7) 0.0140(8) -0.0148(8)
C19 0.0334(9) 0.0611(12) 0.0462(10) 0.0020(9) 0.0096(8) -0.0168(8)
C20 0.0317(9) 0.0598(12) 0.0707(14) 0.0142(11) -0.0015(9) 0.0018(8)
C21 0.0335(9) 0.0348(9) 0.0600(11) 0.0101(8) 0.0046(8) 0.0014(7)
B1 0.0393(10) 0.0221(8) 0.0409(10) -0.0037(7) 0.0000(8) -0.0002(7)
B2 0.0610(13) 0.0319(9) 0.0370(10) -0.0035(7) 0.0224(9) 0.0086(8)
B3 0.0318(9) 0.0352(9) 0.0619(13) 0.0022(9) 0.0219(9) 0.0059(7)
B4 0.0292(9) 0.0304(9) 0.0416(10) 0.0028(7) -0.0002(7) 0.0049(7)
B5 0.0326(9) 0.0230(8) 0.0401(9) 0.0059(7) 0.0091(8) 0.0031(6)
B6 0.0241(8) 0.0213(7) 0.0446(10) 0.0045(7) 0.0082(7) 0.0010(6)
B7 0.0393(9) 0.0243(8) 0.0288(8) -0.0012(7) 0.0013(7) 0.0008(7)
B8 0.0373(9) 0.0294(8) 0.0385(9) 0.0018(7) 0.0195(8) 0.0008(7)
B9 0.0246(8) 0.0293(8) 0.0400(9) 0.0007(7) 0.0026(7) -0.0014(6)
B10 0.0377(9) 0.0250(8) 0.0289(8) 0.0026(6) 0.0102(7) 0.0036(7)
B11 0.0241(7) 0.0195(7) 0.0273(7) -0.0001(6) 0.0070(6) 0.0001(6)
O1 0.152(4) 0.062(2) 0.115(4) 0.014(2) 0.041(4) 0.021(2)
C22 0.068(4) 0.252(11) 0.141(7) 0.040(9) 0.041(5) 0.032(7)
C23 0.092(6) 0.049(2) 0.073(3) 0.020(4) 0.035(4) -0.016(4)
C24 0.123(6) 0.099(5) 0.119(6) 0.071(5) -0.027(5) -0.058(4)

loop_
_atom_type_symbol
_atom_type_description
_atom_type_scat_dispersion_real
_atom_type_scat_dispersion_imag
_atom_type_scat_source
C C 0.0033 0.0016 'International Tables Vol C Tables 4.2.6.8 and 6.1.1.4'
H H 0.0000 0.0000 'International Tables Vol C Tables 4.2.6.8 and 6.1.1.4'
B B 0.0013 0.0007 'International Tables Vol C Tables 4.2.6.8 and 6.1.1.4'
O O 0.0106 0.0060 'International Tables Vol C Tables 4.2.6.8 and 6.1.1.4'
P P 0.1023 0.0942 'International Tables Vol C Tables 4.2.6.8 and 6.1.1.4'

loop_
_geom_angle_atom_site_label_1
_geom_angle_atom_site_label_2
_geom_angle_atom_site_label_3
_geom_angle
_geom_angle_site_symmetry_1
_geom_angle_site_symmetry_3
_geom_angle_publ_flag
C3 P1 C4 108.86(7) . . ?
C3 P1 C10 109.52(7) . . ?
C3 P1 C16 108.23(7) . . ?
C4 P1 C10 110.60(7) . . ?
C16 P1 C4 111.46(7) . . ?
C16 P1 C10 108.14(7) . . ?
B1 C1 H1 117.7 . . ?
B1 C1 B2 62.64(12) . . ?
B2 C1 H1 117.7 . . ?
B3 C1 H1 117.3 . . ?
B3 C1 B1 114.86(13) . . ?
B3 C1 B2 62.63(12) . . ?
B4 C1 H1 117.2 . . ?
B4 C1 B1 115.05(12) . . ?
B4 C1 B2 115.19(13) . . ?
B4 C1 B3 63.36(12) . . ?
B4 C1 B5 62.80(11) . . ?
B5 C1 H1 117.5 . . ?
B5 C1 B1 62.82(11) . . ?
B5 C1 B2 114.85(12) . . ?
B5 C1 B3 115.33(13) . . ?
C3 C2 B11 176.58(15) . . ?
C2 C3 P1 171.30(15) . . ?
C5 C4 P1 118.99(11) . . ?
C9 C4 P1 120.98(11) . . ?
C9 C4 C5 120.03(13) . . ?
C4 C5 H5 120.0 . . ?
C6 C5 C4 119.92(14) . . ?
C6 C5 H5 120.0 . . ?
C5 C6 H6 120.0 . . ?
C5 C6 C7 120.04(14) . . ?
C7 C6 H6 120.0 . . ?
C6 C7 H7 119.9 . . ?
C8 C7 C6 120.21(14) . . ?
C8 C7 H7 119.9 . . ?
C7 C8 H8 119.8 . . ?
C7 C8 C9 120.43(15) . . ?
C9 C8 H8 119.8 . . ?
C4 C9 C8 119.37(14) . . ?
C4 C9 H9 120.3 . . ?
C8 C9 H9 120.3 . . ?
C11 C10 P1 122.18(11) . . ?
C11 C10 C15 120.13(15) . . ?
C15 C10 P1 117.65(12) . . ?
C10 C11 H11 120.4 . . ?
C10 C11 C12 119.22(16) . . ?
C12 C11 H11 120.4 . . ?
C11 C12 H12 119.7 . . ?
C13 C12 C11 120.53(17) . . ?
C13 C12 H12 119.7 . . ?
C12 C13 H13 119.9 . . ?
C12 C13 C14 120.26(16) . . ?
C14 C13 H13 119.9 . . ?
C13 C14 H14 119.9 . . ?
C13 C14 C15 120.27(18) . . ?
C15 C14 H14 119.9 . . ?
C10 C15 H15 120.2 . . ?
C14 C15 C10 119.59(18) . . ?
C14 C15 H15 120.2 . . ?
C17 C16 P1 118.74(12) . . ?
C21 C16 P1 121.08(12) . . ?
C21 C16 C17 120.17(15) . . ?
C16 C17 H17 120.1 . . ?
C18 C17 C16 119.74(16) . . ?
C18 C17 H17 120.1 . . ?
C17 C18 H18 120.0 . . ?
C19 C18 C17 120.07(17) . . ?
C19 C18 H18 120.0 . . ?
C18 C19 H19 119.7 . . ?
C18 C19 C20 120.52(17) . . ?
C20 C19 H19 119.7 . . ?
C19 C20 H20 119.8 . . ?
C19 C20 C21 120.39(18) . . ?
C21 C20 H20 119.8 . . ?
C16 C21 C20 119.11(17) . . ?
C16 C21 H21 120.4 . . ?
C20 C21 H21 120.4 . . ?
C1 B1 H1A 125.1 . . ?
C1 B1 B2 58.76(11) . . ?
C1 B1 B5 58.48(10) . . ?
C1 B1 B6 104.46(12) . . ?
C1 B1 B7 104.61(13) . . ?
B2 B1 H1A 121.4 . . ?
B2 B1 B5 108.07(13) . . ?
B5 B1 H1A 121.5 . . ?
B6 B1 H1A 122.1 . . ?
B6 B1 B2 108.40(12) . . ?
B6 B1 B5 59.82(10) . . ?
B7 B1 H1A 122.0 . . ?
B7 B1 B2 59.77(11) . . ?
B7 B1 B5 108.47(12) . . ?
B7 B1 B6 60.82(10) . . ?
C1 B2 B1 58.59(10) . . ?
C1 B2 H2 125.1 . . ?
C1 B2 B3 58.52(11) . . ?
C1 B2 B7 104.68(13) . . ?
C1 B2 B8 104.56(13) . . ?
B1 B2 H2 121.3 . . ?
B3 B2 B1 108.10(13) . . ?
B3 B2 H2 121.4 . . ?
B7 B2 B1 60.02(10) . . ?
B7 B2 H2 121.9 . . ?
B7 B2 B3 108.64(13) . . ?
B7 B2 B8 60.83(10) . . ?
B8 B2 B1 108.61(12) . . ?
B8 B2 H2 122.0 . . ?
B8 B2 B3 59.94(11) . . ?
C1 B3 B2 58.84(11) . . ?
C1 B3 H3 125.1 . . ?
C1 B3 B4 58.23(10) . . ?
C1 B3 B8 104.78(13) . . ?
C1 B3 B9 104.27(12) . . ?
B2 B3 H3 121.4 . . ?
B2 B3 B4 107.85(13) . . ?
B2 B3 B9 108.41(13) . . ?
B4 B3 H3 121.7 . . ?
B8 B3 B2 59.93(11) . . ?
B8 B3 H3 121.9 . . ?
B8 B3 B4 108.33(12) . . ?
B8 B3 B9 60.81(10) . . ?
B9 B3 H3 122.2 . . ?
B9 B3 B4 59.67(10) . . ?
C1 B4 B3 58.41(11) . . ?
C1 B4 H4 125.1 . . ?
C1 B4 B5 58.66(10) . . ?
C1 B4 B9 104.52(13) . . ?
C1 B4 B10 104.71(12) . . ?
B3 B4 H4 121.6 . . ?
B5 B4 B3 107.85(13) . . ?
B5 B4 H4 121.4 . . ?
B9 B4 B3 59.82(11) . . ?
B9 B4 H4 122.1 . . ?
B9 B4 B5 108.45(12) . . ?
B10 B4 B3 108.41(12) . . ?
B10 B4 H4 122.0 . . ?
B10 B4 B5 59.91(10) . . ?
B10 B4 B9 60.81(10) . . ?
C1 B5 B1 58.69(10) . . ?
C1 B5 B4 58.54(10) . . ?
C1 B5 H5A 125.0 . . ?
C1 B5 B6 104.78(12) . . ?
C1 B5 B10 104.65(12) . . ?
B1 B5 H5A 121.3 . . ?
B4 B5 B1 108.12(13) . . ?
B4 B5 H5A 121.4 . . ?
B6 B5 B1 60.02(10) . . ?
B6 B5 B4 108.54(12) . . ?
B6 B5 H5A 122.0 . . ?
B10 B5 B1 108.57(12) . . ?
B10 B5 B4 59.95(10) . . ?
B10 B5 H5A 122.0 . . ?
B10 B5 B6 60.72(10) . . ?
B1 B6 H6A 122.2 . . ?
B1 B6 B7 59.53(10) . . ?
B1 B6 B10 107.79(12) . . ?
B1 B6 B11 106.71(12) . . ?
B5 B6 B1 60.16(10) . . ?
B5 B6 H6A 122.1 . . ?
B5 B6 B7 107.72(12) . . ?
B5 B6 B10 59.60(10) . . ?
B5 B6 B11 106.96(12) . . ?
B7 B6 H6A 121.8 . . ?
B10 B6 H6A 121.6 . . ?
B10 B6 B7 108.11(12) . . ?
B11 B6 H6A 122.6 . . ?
B11 B6 B7 59.58(9) . . ?
B11 B6 B10 60.00(9) . . ?
B1 B7 B6 59.65(10) . . ?
B1 B7 H7A 122.0 . . ?
B1 B7 B8 107.85(13) . . ?
B1 B7 B11 106.89(12) . . ?
B2 B7 B1 60.22(11) . . ?
B2 B7 B6 107.83(12) . . ?
B2 B7 H7A 122.0 . . ?
B2 B7 B8 59.66(11) . . ?
B2 B7 B11 106.91(13) . . ?
B6 B7 H7A 121.8 . . ?
B8 B7 B6 107.97(12) . . ?
B8 B7 H7A 121.7 . . ?
B11 B7 B6 59.68(9) . . ?
B11 B7 H7A 122.6 . . ?
B11 B7 B8 59.71(9) . . ?
B2 B8 B3 60.13(11) . . ?
B2 B8 B7 59.51(11) . . ?
B2 B8 H8A 122.2 . . ?
B2 B8 B9 107.70(13) . . ?
B2 B8 B11 106.75(12) . . ?
B3 B8 B7 107.74(12) . . ?
B3 B8 H8A 122.0 . . ?
B3 B8 B9 59.72(11) . . ?
B3 B8 B11 107.02(12) . . ?
B7 B8 H8A 121.8 . . ?
B7 B8 B9 107.92(12) . . ?
B9 B8 H8A 121.7 . . ?
B11 B8 B7 59.67(9) . . ?
B11 B8 H8A 122.5 . . ?
B11 B8 B9 59.76(9) . . ?
B3 B9 B8 59.46(11) . . ?
B3 B9 H9A 122.0 . . ?
B3 B9 B10 107.92(12) . . ?
B3 B9 B11 106.66(13) . . ?
B4 B9 B3 60.51(11) . . ?
B4 B9 B8 107.93(13) . . ?
B4 B9 H9A 121.9 . . ?
B4 B9 B10 59.51(10) . . ?
B4 B9 B11 106.88(12) . . ?
B8 B9 H9A 121.8 . . ?
B10 B9 B8 108.05(12) . . ?
B10 B9 H9A 121.7 . . ?
B11 B9 B8 59.57(9) . . ?
B11 B9 H9A 122.7 . . ?
B11 B9 B10 59.88(9) . . ?
B4 B10 B6 107.87(12) . . ?
B4 B10 B9 59.68(10) . . ?
B4 B10 H10 122.0 . . ?
B4 B10 B11 106.84(12) . . ?
B5 B10 B4 60.14(10) . . ?
B5 B10 B6 59.68(10) . . ?
B5 B10 B9 107.74(12) . . ?
B5 B10 H10 122.1 . . ?
B5 B10 B11 106.75(12) . . ?
B6 B10 B9 107.96(12) . . ?
B6 B10 H10 121.7 . . ?
B9 B10 H10 121.8 . . ?
B11 B10 B6 59.65(9) . . ?
B11 B10 B9 59.67(9) . . ?
B11 B10 H10 122.7 . . ?
C2 B11 B6 123.46(12) . . ?
C2 B11 B7 122.35(12) . . ?
C2 B11 B8 119.18(12) . . ?
C2 B11 B9 118.48(12) . . ?
C2 B11 B10 121.03(12) . . ?
B6 B11 B9 109.16(11) . . ?
B6 B11 B10 60.36(9) . . ?
B7 B11 B6 60.73(10) . . ?
B7 B11 B8 60.61(10) . . ?
B7 B11 B9 109.39(12) . . ?
B7 B11 B10 109.31(11) . . ?
B8 B11 B6 109.53(11) . . ?
B8 B11 B9 60.67(10) . . ?
B8 B11 B10 109.40(11) . . ?
B9 B11 B10 60.46(10) . . ?
H22A C22 H22B 109.5 . . ?
H22A C22 H22C 109.5 . . ?
H22B C22 H22C 109.5 . . ?
C23 C22 H22A 109.5 . . ?
C23 C22 H22B 109.5 . . ?
C23 C22 H22C 109.5 . . ?
O1 C23 C22 118.3(8) . . ?
O1 C23 C24 117.8(11) . . ?
C22 C23 C24 122.6(10) . . ?
C23 C24 H24A 109.5 . . ?
C23 C24 H24B 109.5 . . ?
C23 C24 H24C 109.5 . . ?
H24A C24 H24B 109.5 . . ?
H24A C24 H24C 109.5 . . ?
H24B C24 H24C 109.5 . . ?

loop_
_geom_bond_atom_site_label_1
_geom_bond_atom_site_label_2
_geom_bond_distance
_geom_bond_site_symmetry_2
_geom_bond_publ_flag
P1 C3 1.7220(14) . ?
P1 C4 1.7866(14) . ?
P1 C10 1.7904(14) . ?
P1 C16 1.7849(15) . ?
C1 H1 1.1200 . ?
C1 B1 1.703(2) . ?
C1 B2 1.706(3) . ?
C1 B3 1.700(3) . ?
C1 B4 1.697(3) . ?
C1 B5 1.699(2) . ?
C2 C3 1.202(2) . ?
C2 B11 1.548(2) . ?
C4 C5 1.400(2) . ?
C4 C9 1.388(2) . ?
C5 H5 0.9500 . ?
C5 C6 1.378(2) . ?
C6 H6 0.9500 . ?
C6 C7 1.385(2) . ?
C7 H7 0.9500 . ?
C7 C8 1.382(2) . ?
C8 H8 0.9500 . ?
C8 C9 1.388(2) . ?
C9 H9 0.9500 . ?
C10 C11 1.383(2) . ?
C10 C15 1.391(2) . ?
C11 H11 0.9500 . ?
C11 C12 1.392(2) . ?
C12 H12 0.9500 . ?
C12 C13 1.368(3) . ?
C13 H13 0.9500 . ?
C13 C14 1.374(3) . ?
C14 H14 0.9500 . ?
C14 C15 1.382(3) . ?
C15 H15 0.9500 . ?
C16 C17 1.393(2) . ?
C16 C21 1.386(2) . ?
C17 H17 0.9500 . ?
C17 C18 1.382(2) . ?
C18 H18 0.9500 . ?
C18 C19 1.370(3) . ?
C19 H19 0.9500 . ?
C19 C20 1.378(3) . ?
C20 H20 0.9500 . ?
C20 C21 1.389(3) . ?
C21 H21 0.9500 . ?
B1 H1A 1.1200 . ?
B1 B2 1.772(3) . ?
B1 B5 1.773(3) . ?
B1 B6 1.771(3) . ?
B1 B7 1.769(2) . ?
B2 H2 1.1200 . ?
B2 B3 1.771(3) . ?
B2 B7 1.764(3) . ?
B2 B8 1.767(3) . ?
B3 H3 1.1200 . ?
B3 B4 1.784(3) . ?
B3 B8 1.767(3) . ?
B3 B9 1.772(3) . ?
B4 H4 1.1200 . ?
B4 B5 1.770(3) . ?
B4 B9 1.769(2) . ?
B4 B10 1.766(2) . ?
B5 H5A 1.1200 . ?
B5 B6 1.767(2) . ?
B5 B10 1.765(2) . ?
B6 H6A 1.1200 . ?
B6 B7 1.791(3) . ?
B6 B10 1.785(2) . ?
B6 B11 1.773(2) . ?
B7 H7A 1.1200 . ?
B7 B8 1.788(3) . ?
B7 B11 1.771(2) . ?
B8 H8A 1.1200 . ?
B8 B9 1.791(3) . ?
B8 B11 1.772(2) . ?
B9 H9A 1.1200 . ?
B9 B10 1.789(2) . ?
B9 B11 1.775(2) . ?
B10 H10 1.1200 . ?
B10 B11 1.779(2) . ?
O1 C23 1.208(10) . ?
C22 H22A 0.9800 . ?
C22 H22B 0.9800 . ?
C22 H22C 0.9800 . ?
C22 C23 1.425(13) . ?
C23 C24 1.447(8) . ?
C24 H24A 0.9800 . ?
C24 H24B 0.9800 . ?
C24 H24C 0.9800 . ?

loop_
_geom_torsion_atom_site_label_1
_geom_torsion_atom_site_label_2
_geom_torsion_atom_site_label_3
_geom_torsion_atom_site_label_4
_geom_torsion
_geom_torsion_site_symmetry_1
_geom_torsion_site_symmetry_2
_geom_torsion_site_symmetry_3
_geom_torsion_site_symmetry_4
_geom_torsion_publ_flag
P1 C4 C5 C6 178.89(12) . . . . ?
P1 C4 C9 C8 -178.80(12) . . . . ?
P1 C10 C11 C12 177.16(13) . . . . ?
P1 C10 C15 C14 -176.80(16) . . . . ?
P1 C16 C17 C18 -179.98(12) . . . . ?
P1 C16 C21 C20 179.90(15) . . . . ?
C1 B1 B2 B3 -32.52(12) . . . . ?
C1 B1 B2 B7 -134.03(13) . . . . ?
C1 B1 B2 B8 -96.03(15) . . . . ?
C1 B1 B5 B4 32.68(11) . . . . ?
C1 B1 B5 B6 134.06(13) . . . . ?
C1 B1 B5 B10 96.20(13) . . . . ?
C1 B1 B6 B5 -39.24(11) . . . . ?
C1 B1 B6 B7 98.88(14) . . . . ?
C1 B1 B6 B10 -2.06(16) . . . . ?
C1 B1 B6 B11 61.07(15) . . . . ?
C1 B1 B7 B2 39.44(12) . . . . ?
C1 B1 B7 B6 -98.62(13) . . . . ?
C1 B1 B7 B8 2.16(16) . . . . ?
C1 B1 B7 B11 -60.72(16) . . . . ?
C1 B2 B3 B4 -32.74(11) . . . . ?
C1 B2 B3 B8 -134.00(13) . . . . ?
C1 B2 B3 B9 -95.87(14) . . . . ?
C1 B2 B7 B1 -39.37(12) . . . . ?
C1 B2 B7 B6 -2.08(17) . . . . ?
C1 B2 B7 B8 98.71(14) . . . . ?
C1 B2 B7 B11 60.76(16) . . . . ?
C1 B2 B8 B3 39.33(12) . . . . ?
C1 B2 B8 B7 -98.91(14) . . . . ?
C1 B2 B8 B9 1.86(17) . . . . ?
C1 B2 B8 B11 -61.01(16) . . . . ?
C1 B3 B4 B5 -32.90(11) . . . . ?
C1 B3 B4 B9 -134.28(13) . . . . ?
C1 B3 B4 B10 -96.29(13) . . . . ?
C1 B3 B8 B2 -39.54(12) . . . . ?
C1 B3 B8 B7 -2.49(17) . . . . ?
C1 B3 B8 B9 98.31(14) . . . . ?
C1 B3 B8 B11 60.35(16) . . . . ?
C1 B3 B9 B4 38.91(12) . . . . ?
C1 B3 B9 B8 -99.18(14) . . . . ?
C1 B3 B9 B10 1.61(17) . . . . ?
C1 B3 B9 B11 -61.40(16) . . . . ?
C1 B4 B5 B1 -32.74(11) . . . . ?
C1 B4 B5 B6 -96.33(14) . . . . ?
C1 B4 B5 B10 -134.15(13) . . . . ?
C1 B4 B9 B3 -39.05(12) . . . . ?
C1 B4 B9 B8 -1.84(16) . . . . ?
C1 B4 B9 B10 98.96(13) . . . . ?
C1 B4 B9 B11 60.89(15) . . . . ?
C1 B4 B10 B5 39.32(11) . . . . ?
C1 B4 B10 B6 2.12(16) . . . . ?
C1 B4 B10 B9 -98.64(14) . . . . ?
C1 B4 B10 B11 -60.68(15) . . . . ?
C1 B5 B6 B1 39.41(12) . . . . ?
C1 B5 B6 B7 2.26(16) . . . . ?
C1 B5 B6 B10 -98.74(13) . . . . ?
C1 B5 B6 B11 -60.47(15) . . . . ?
C1 B5 B10 B4 -39.24(12) . . . . ?
C1 B5 B10 B6 98.96(13) . . . . ?
C1 B5 B10 B9 -1.88(15) . . . . ?
C1 B5 B10 B11 60.90(14) . . . . ?
C3 P1 C4 C5 -54.83(13) . . . . ?
C3 P1 C4 C9 124.43(12) . . . . ?
C3 P1 C10 C11 124.71(13) . . . . ?
C3 P1 C10 C15 -57.56(15) . . . . ?
C3 P1 C16 C17 162.06(12) . . . . ?
C3 P1 C16 C21 -17.77(16) . . . . ?
C4 P1 C10 C11 4.75(15) . . . . ?
C4 P1 C10 C15 -177.53(13) . . . . ?
C4 P1 C16 C17 -78.26(13) . . . . ?
C4 P1 C16 C21 101.90(14) . . . . ?
C4 C5 C6 C7 0.0(2) . . . . ?
C5 C4 C9 C8 0.5(2) . . . . ?
C5 C6 C7 C8 0.4(3) . . . . ?
C6 C7 C8 C9 -0.3(3) . . . . ?
C7 C8 C9 C4 -0.1(3) . . . . ?
C9 C4 C5 C6 -0.4(2) . . . . ?
C10 P1 C4 C5 65.53(13) . . . . ?
C10 P1 C4 C9 -115.21(13) . . . . ?
C10 P1 C16 C17 43.51(14) . . . . ?
C10 P1 C16 C21 -136.32(14) . . . . ?
C10 C11 C12 C13 -0.6(3) . . . . ?
C11 C10 C15 C14 1.0(3) . . . . ?
C11 C12 C13 C14 1.3(3) . . . . ?
C12 C13 C14 C15 -0.8(3) . . . . ?
C13 C14 C15 C10 -0.3(3) . . . . ?
C15 C10 C11 C12 -0.5(2) . . . . ?
C16 P1 C4 C5 -174.13(11) . . . . ?
C16 P1 C4 C9 5.13(14) . . . . ?
C16 P1 C10 C11 -117.56(13) . . . . ?
C16 P1 C10 C15 60.17(15) . . . . ?
C16 C17 C18 C19 0.2(3) . . . . ?
C17 C16 C21 C20 0.1(3) . . . . ?
C17 C18 C19 C20 -0.2(3) . . . . ?
C18 C19 C20 C21 0.2(3) . . . . ?
C19 C20 C21 C16 -0.1(3) . . . . ?
C21 C16 C17 C18 -0.1(2) . . . . ?
B1 C1 B2 B3 143.20(13) . . . . ?
B1 C1 B2 B7 40.07(12) . . . . ?
B1 C1 B2 B8 103.17(14) . . . . ?
B1 C1 B3 B2 -35.90(13) . . . . ?
B1 C1 B3 B4 106.83(15) . . . . ?
B1 C1 B3 B8 4.17(18) . . . . ?
B1 C1 B3 B9 67.22(17) . . . . ?
B1 C1 B4 B3 -106.54(15) . . . . ?
B1 C1 B4 B5 36.21(13) . . . . ?
B1 C1 B4 B9 -66.80(16) . . . . ?
B1 C1 B4 B10 -3.72(18) . . . . ?
B1 C1 B5 B4 -143.02(12) . . . . ?
B1 C1 B5 B6 -40.07(11) . . . . ?
B1 C1 B5 B10 -103.08(13) . . . . ?
B1 B2 B3 C1 32.54(12) . . . . ?
B1 B2 B3 B4 -0.20(17) . . . . ?
B1 B2 B3 B8 -101.46(13) . . . . ?
B1 B2 B3 B9 -63.33(16) . . . . ?
B1 B2 B7 B6 37.29(12) . . . . ?
B1 B2 B7 B8 138.08(13) . . . . ?
B1 B2 B7 B11 100.13(13) . . . . ?
B1 B2 B8 B3 100.60(15) . . . . ?
B1 B2 B8 B7 -37.64(12) . . . . ?
B1 B2 B8 B9 63.13(17) . . . . ?
B1 B2 B8 B11 0.26(18) . . . . ?
B1 B5 B6 B7 -37.16(12) . . . . ?
B1 B5 B6 B10 -138.15(13) . . . . ?
B1 B5 B6 B11 -99.89(13) . . . . ?
B1 B5 B10 B4 -100.64(14) . . . . ?
B1 B5 B10 B6 37.56(12) . . . . ?
B1 B5 B10 B9 -63.27(15) . . . . ?
B1 B5 B10 B11 -0.50(16) . . . . ?
B1 B6 B7 B2 -37.54(12) . . . . ?
B1 B6 B7 B8 -100.57(13) . . . . ?
B1 B6 B7 B11 -137.08(13) . . . . ?
B1 B6 B10 B4 -0.03(16) . . . . ?
B1 B6 B10 B5 -37.43(12) . . . . ?
B1 B6 B10 B9 63.03(15) . . . . ?
B1 B6 B10 B11 99.41(13) . . . . ?
B1 B6 B11 C2 149.19(13) . . . . ?
B1 B6 B11 B7 37.79(12) . . . . ?
B1 B6 B11 B8 0.50(16) . . . . ?
B1 B6 B11 B9 -64.22(15) . . . . ?
B1 B6 B11 B10 -101.24(13) . . . . ?
B1 B7 B8 B2 37.53(12) . . . . ?
B1 B7 B8 B3 0.21(17) . . . . ?
B1 B7 B8 B9 -62.86(15) . . . . ?
B1 B7 B8 B11 -99.52(13) . . . . ?
B1 B7 B11 C2 -151.04(13) . . . . ?
B1 B7 B11 B6 -37.89(12) . . . . ?
B1 B7 B11 B8 101.17(14) . . . . ?
B1 B7 B11 B9 63.75(15) . . . . ?
B1 B7 B11 B10 -0.75(16) . . . . ?
B2 C1 B1 B5 -142.89(13) . . . . ?
B2 C1 B1 B6 -102.99(13) . . . . ?
B2 C1 B1 B7 -39.94(12) . . . . ?
B2 C1 B3 B4 142.73(13) . . . . ?
B2 C1 B3 B8 40.07(12) . . . . ?
B2 C1 B3 B9 103.12(14) . . . . ?
B2 C1 B4 B3 -36.46(13) . . . . ?
B2 C1 B4 B5 106.29(14) . . . . ?
B2 C1 B4 B9 3.28(18) . . . . ?
B2 C1 B4 B10 66.36(17) . . . . ?
B2 C1 B5 B1 36.20(13) . . . . ?
B2 C1 B5 B4 -106.82(15) . . . . ?
B2 C1 B5 B6 -3.87(18) . . . . ?
B2 C1 B5 B10 -66.88(17) . . . . ?
B2 B1 B5 C1 -32.86(12) . . . . ?
B2 B1 B5 B4 -0.19(16) . . . . ?
B2 B1 B5 B6 101.20(13) . . . . ?
B2 B1 B5 B10 63.33(15) . . . . ?
B2 B1 B6 B5 -100.65(14) . . . . ?
B2 B1 B6 B7 37.48(13) . . . . ?
B2 B1 B6 B10 -63.47(16) . . . . ?
B2 B1 B6 B11 -0.34(17) . . . . ?
B2 B1 B7 B6 -138.06(13) . . . . ?
B2 B1 B7 B8 -37.29(12) . . . . ?
B2 B1 B7 B11 -100.16(14) . . . . ?
B2 B3 B4 C1 32.98(12) . . . . ?
B2 B3 B4 B5 0.08(16) . . . . ?
B2 B3 B4 B9 -101.30(14) . . . . ?
B2 B3 B4 B10 -63.30(16) . . . . ?
B2 B3 B8 B7 37.05(12) . . . . ?
B2 B3 B8 B9 137.85(13) . . . . ?
B2 B3 B8 B11 99.89(13) . . . . ?
B2 B3 B9 B4 100.35(14) . . . . ?
B2 B3 B9 B8 -37.74(13) . . . . ?
B2 B3 B9 B10 63.06(16) . . . . ?
B2 B3 B9 B11 0.04(17) . . . . ?
B2 B7 B8 B3 -37.33(13) . . . . ?
B2 B7 B8 B9 -100.40(14) . . . . ?
B2 B7 B8 B11 -137.05(13) . . . . ?
B2 B7 B11 C2 145.71(13) . . . . ?
B2 B7 B11 B6 -101.13(13) . . . . ?
B2 B7 B11 B8 37.92(12) . . . . ?
B2 B7 B11 B9 0.50(16) . . . . ?
B2 B7 B11 B10 -63.99(15) . . . . ?
B2 B8 B9 B3 37.65(13) . . . . ?
B2 B8 B9 B4 -0.02(17) . . . . ?
B2 B8 B9 B10 -62.92(15) . . . . ?
B2 B8 B9 B11 -99.45(13) . . . . ?
B2 B8 B11 C2 -150.70(14) . . . . ?
B2 B8 B11 B6 -0.47(17) . . . . ?
B2 B8 B11 B7 -37.82(12) . . . . ?
B2 B8 B11 B9 101.08(14) . . . . ?
B2 B8 B11 B10 63.96(16) . . . . ?
B3 C1 B1 B2 35.90(14) . . . . ?
B3 C1 B1 B5 -106.99(15) . . . . ?
B3 C1 B1 B6 -67.09(17) . . . . ?
B3 C1 B1 B7 -4.04(18) . . . . ?
B3 C1 B2 B1 -143.20(13) . . . . ?
B3 C1 B2 B7 -103.13(14) . . . . ?
B3 C1 B2 B8 -40.03(12) . . . . ?
B3 C1 B4 B5 142.75(12) . . . . ?
B3 C1 B4 B9 39.74(12) . . . . ?
B3 C1 B4 B10 102.82(13) . . . . ?
B3 C1 B5 B1 106.24(15) . . . . ?
B3 C1 B5 B4 -36.77(13) . . . . ?
B3 C1 B5 B6 66.17(17) . . . . ?
B3 C1 B5 B10 3.17(17) . . . . ?
B3 B2 B7 B1 -100.60(14) . . . . ?
B3 B2 B7 B6 -63.31(16) . . . . ?
B3 B2 B7 B8 37.47(13) . . . . ?
B3 B2 B7 B11 -0.47(17) . . . . ?
B3 B2 B8 B7 -138.24(13) . . . . ?
B3 B2 B8 B9 -37.47(12) . . . . ?
B3 B2 B8 B11 -100.35(14) . . . . ?
B3 B4 B5 C1 32.80(11) . . . . ?
B3 B4 B5 B1 0.06(16) . . . . ?
B3 B4 B5 B6 -63.53(16) . . . . ?
B3 B4 B5 B10 -101.35(13) . . . . ?
B3 B4 B9 B8 37.21(12) . . . . ?
B3 B4 B9 B10 138.01(13) . . . . ?
B3 B4 B9 B11 99.94(14) . . . . ?
B3 B4 B10 B5 100.41(14) . . . . ?
B3 B4 B10 B6 63.21(15) . . . . ?
B3 B4 B10 B9 -37.55(12) . . . . ?
B3 B4 B10 B11 0.41(16) . . . . ?
B3 B8 B9 B4 -37.67(12) . . . . ?
B3 B8 B9 B10 -100.58(13) . . . . ?
B3 B8 B9 B11 -137.10(13) . . . . ?
B3 B8 B11 C2 146.16(14) . . . . ?
B3 B8 B11 B6 -63.61(16) . . . . ?
B3 B8 B11 B7 -100.96(14) . . . . ?
B3 B8 B11 B9 37.94(12) . . . . ?
B3 B8 B11 B10 0.82(16) . . . . ?
B3 B9 B10 B4 37.74(13) . . . . ?
B3 B9 B10 B5 0.17(16) . . . . ?
B3 B9 B10 B6 -62.87(15) . . . . ?
B3 B9 B10 B11 -99.24(13) . . . . ?
B3 B9 B11 C2 -147.09(13) . . . . ?
B3 B9 B11 B6 64.42(15) . . . . ?
B3 B9 B11 B7 -0.34(16) . . . . ?
B3 B9 B11 B8 -37.73(12) . . . . ?
B3 B9 B11 B10 101.41(13) . . . . ?
B4 C1 B1 B2 106.69(15) . . . . ?
B4 C1 B1 B5 -36.20(13) . . . . ?
B4 C1 B1 B6 3.70(18) . . . . ?
B4 C1 B1 B7 66.75(17) . . . . ?
B4 C1 B2 B1 -106.46(14) . . . . ?
B4 C1 B2 B3 36.73(13) . . . . ?
B4 C1 B2 B7 -66.39(17) . . . . ?
B4 C1 B2 B8 -3.30(18) . . . . ?
B4 C1 B3 B2 -142.73(13) . . . . ?
B4 C1 B3 B8 -102.66(14) . . . . ?
B4 C1 B3 B9 -39.62(12) . . . . ?
B4 C1 B5 B1 143.02(12) . . . . ?
B4 C1 B5 B6 102.95(13) . . . . ?
B4 C1 B5 B10 39.94(11) . . . . ?
B4 B3 B8 B2 -100.45(14) . . . . ?
B4 B3 B8 B7 -63.39(16) . . . . ?
B4 B3 B8 B9 37.40(12) . . . . ?
B4 B3 B8 B11 -0.56(17) . . . . ?
B4 B3 B9 B8 -138.09(13) . . . . ?
B4 B3 B9 B10 -37.29(12) . . . . ?
B4 B3 B9 B11 -100.31(13) . . . . ?
B4 B5 B6 B1 100.67(14) . . . . ?
B4 B5 B6 B7 63.52(16) . . . . ?
B4 B5 B6 B10 -37.48(12) . . . . ?
B4 B5 B6 B11 0.79(17) . . . . ?
B4 B5 B10 B6 138.20(13) . . . . ?
B4 B5 B10 B9 37.36(12) . . . . ?
B4 B5 B10 B11 100.14(13) . . . . ?
B4 B9 B10 B5 -37.57(12) . . . . ?
B4 B9 B10 B6 -100.61(13) . . . . ?
B4 B9 B10 B11 -136.98(13) . . . . ?
B4 B9 B11 C2 149.41(13) . . . . ?
B4 B9 B11 B6 0.92(16) . . . . ?
B4 B9 B11 B7 -63.84(15) . . . . ?
B4 B9 B11 B8 -101.24(14) . . . . ?
B4 B9 B11 B10 37.90(12) . . . . ?
B4 B10 B11 C2 -145.35(13) . . . . ?
B4 B10 B11 B6 101.20(13) . . . . ?
B4 B10 B11 B7 63.90(15) . . . . ?
B4 B10 B11 B8 -0.77(16) . . . . ?
B4 B10 B11 B9 -37.97(12) . . . . ?
B5 C1 B1 B2 142.89(13) . . . . ?
B5 C1 B1 B6 39.90(11) . . . . ?
B5 C1 B1 B7 102.95(13) . . . . ?
B5 C1 B2 B1 -36.26(13) . . . . ?
B5 C1 B2 B3 106.93(15) . . . . ?
B5 C1 B2 B7 3.81(19) . . . . ?
B5 C1 B2 B8 66.90(17) . . . . ?
B5 C1 B3 B2 -106.17(15) . . . . ?
B5 C1 B3 B4 36.56(13) . . . . ?
B5 C1 B3 B8 -66.10(17) . . . . ?
B5 C1 B3 B9 -3.05(18) . . . . ?
B5 C1 B4 B3 -142.75(12) . . . . ?
B5 C1 B4 B9 -103.00(13) . . . . ?
B5 C1 B4 B10 -39.93(11) . . . . ?
B5 B1 B2 C1 32.75(11) . . . . ?
B5 B1 B2 B3 0.24(17) . . . . ?
B5 B1 B2 B7 -101.28(13) . . . . ?
B5 B1 B2 B8 -63.28(16) . . . . ?
B5 B1 B6 B7 138.13(13) . . . . ?
B5 B1 B6 B10 37.18(11) . . . . ?
B5 B1 B6 B11 100.31(13) . . . . ?
B5 B1 B7 B2 100.60(14) . . . . ?
B5 B1 B7 B6 -37.47(12) . . . . ?
B5 B1 B7 B8 63.31(16) . . . . ?
B5 B1 B7 B11 0.44(17) . . . . ?
B5 B4 B9 B3 -100.36(15) . . . . ?
B5 B4 B9 B8 -63.15(16) . . . . ?
B5 B4 B9 B10 37.65(12) . . . . ?
B5 B4 B9 B11 -0.43(17) . . . . ?
B5 B4 B10 B6 -37.20(12) . . . . ?
B5 B4 B10 B9 -137.96(13) . . . . ?
B5 B4 B10 B11 -99.99(13) . . . . ?
B5 B6 B7 B1 37.43(12) . . . . ?
B5 B6 B7 B2 -0.10(16) . . . . ?
B5 B6 B7 B8 -63.14(15) . . . . ?
B5 B6 B7 B11 -99.65(13) . . . . ?
B5 B6 B10 B4 37.40(12) . . . . ?
B5 B6 B10 B9 100.45(13) . . . . ?
B5 B6 B10 B11 136.84(12) . . . . ?
B5 B6 B11 C2 -147.65(14) . . . . ?
B5 B6 B11 B7 100.95(13) . . . . ?
B5 B6 B11 B8 63.66(15) . . . . ?
B5 B6 B11 B9 -1.06(16) . . . . ?
B5 B6 B11 B10 -38.09(11) . . . . ?
B5 B10 B11 C2 151.53(13) . . . . ?
B5 B10 B11 B6 38.07(11) . . . . ?
B5 B10 B11 B7 0.78(15) . . . . ?
B5 B10 B11 B8 -63.89(15) . . . . ?
B5 B10 B11 B9 -101.09(13) . . . . ?
B6 B1 B2 C1 96.09(14) . . . . ?
B6 B1 B2 B3 63.57(16) . . . . ?
B6 B1 B2 B7 -37.94(12) . . . . ?
B6 B1 B2 B8 0.05(18) . . . . ?
B6 B1 B5 C1 -134.06(13) . . . . ?
B6 B1 B5 B4 -101.39(13) . . . . ?
B6 B1 B5 B10 -37.87(12) . . . . ?
B6 B1 B7 B2 138.06(13) . . . . ?
B6 B1 B7 B8 100.78(13) . . . . ?
B6 B1 B7 B11 37.90(11) . . . . ?
B6 B5 B10 B4 -138.20(13) . . . . ?
B6 B5 B10 B9 -100.83(13) . . . . ?
B6 B5 B10 B11 -38.06(11) . . . . ?
B6 B7 B8 B2 100.56(13) . . . . ?
B6 B7 B8 B3 63.23(15) . . . . ?
B6 B7 B8 B9 0.16(16) . . . . ?
B6 B7 B8 B11 -36.49(11) . . . . ?
B6 B7 B11 C2 -113.16(14) . . . . ?
B6 B7 B11 B8 139.05(12) . . . . ?
B6 B7 B11 B9 101.63(12) . . . . ?
B6 B7 B11 B10 37.14(11) . . . . ?
B6 B10 B11 C2 113.45(15) . . . . ?
B6 B10 B11 B7 -37.30(11) . . . . ?
B6 B10 B11 B8 -101.97(13) . . . . ?
B6 B10 B11 B9 -139.17(12) . . . . ?
B7 B1 B2 C1 134.03(13) . . . . ?
B7 B1 B2 B3 101.51(14) . . . . ?
B7 B1 B2 B8 38.00(12) . . . . ?
B7 B1 B5 C1 -96.16(14) . . . . ?
B7 B1 B5 B4 -63.48(16) . . . . ?
B7 B1 B5 B6 37.91(12) . . . . ?
B7 B1 B5 B10 0.04(17) . . . . ?
B7 B1 B6 B5 -138.13(13) . . . . ?
B7 B1 B6 B10 -100.95(13) . . . . ?
B7 B1 B6 B11 -37.82(11) . . . . ?
B7 B2 B3 C1 96.14(14) . . . . ?
B7 B2 B3 B4 63.40(16) . . . . ?
B7 B2 B3 B8 -37.86(12) . . . . ?
B7 B2 B3 B9 0.27(18) . . . . ?
B7 B2 B8 B3 138.24(13) . . . . ?
B7 B2 B8 B9 100.77(13) . . . . ?
B7 B2 B8 B11 37.89(12) . . . . ?
B7 B6 B10 B4 -62.94(14) . . . . ?
B7 B6 B10 B5 -100.34(13) . . . . ?
B7 B6 B10 B9 0.11(15) . . . . ?
B7 B6 B10 B11 36.50(10) . . . . ?
B7 B6 B11 C2 111.40(15) . . . . ?
B7 B6 B11 B8 -37.29(12) . . . . ?
B7 B6 B11 B9 -102.01(13) . . . . ?
B7 B6 B11 B10 -139.04(12) . . . . ?
B7 B8 B9 B3 100.48(13) . . . . ?
B7 B8 B9 B4 62.81(15) . . . . ?
B7 B8 B9 B10 -0.09(16) . . . . ?
B7 B8 B9 B11 -36.62(11) . . . . ?
B7 B8 B11 C2 -112.89(15) . . . . ?
B7 B8 B11 B6 37.34(11) . . . . ?
B7 B8 B11 B9 138.89(12) . . . . ?
B7 B8 B11 B10 101.78(12) . . . . ?
B8 B2 B3 C1 134.00(13) . . . . ?
B8 B2 B3 B4 101.26(13) . . . . ?
B8 B2 B3 B9 38.13(12) . . . . ?
B8 B2 B7 B1 -138.08(13) . . . . ?
B8 B2 B7 B6 -100.79(13) . . . . ?
B8 B2 B7 B11 -37.95(11) . . . . ?
B8 B3 B4 C1 96.37(14) . . . . ?
B8 B3 B4 B5 63.47(16) . . . . ?
B8 B3 B4 B9 -37.90(12) . . . . ?
B8 B3 B4 B10 0.09(18) . . . . ?
B8 B3 B9 B4 138.09(13) . . . . ?
B8 B3 B9 B10 100.79(13) . . . . ?
B8 B3 B9 B11 37.78(11) . . . . ?
B8 B7 B11 C2 107.79(15) . . . . ?
B8 B7 B11 B6 -139.05(12) . . . . ?
B8 B7 B11 B9 -37.42(11) . . . . ?
B8 B7 B11 B10 -101.92(12) . . . . ?
B8 B9 B10 B4 100.59(14) . . . . ?
B8 B9 B10 B5 63.02(15) . . . . ?
B8 B9 B10 B6 -0.01(16) . . . . ?
B8 B9 B10 B11 -36.39(11) . . . . ?
B8 B9 B11 C2 -109.35(14) . . . . ?
B8 B9 B11 B6 102.16(13) . . . . ?
B8 B9 B11 B7 37.40(11) . . . . ?
B8 B9 B11 B10 139.14(12) . . . . ?
B9 B3 B4 C1 134.28(13) . . . . ?
B9 B3 B4 B5 101.38(13) . . . . ?
B9 B3 B4 B10 37.99(12) . . . . ?
B9 B3 B8 B2 -137.85(13) . . . . ?
B9 B3 B8 B7 -100.79(13) . . . . ?
B9 B3 B8 B11 -37.96(12) . . . . ?
B9 B4 B5 C1 96.10(14) . . . . ?
B9 B4 B5 B1 63.36(16) . . . . ?
B9 B4 B5 B6 -0.23(18) . . . . ?
B9 B4 B5 B10 -38.05(12) . . . . ?
B9 B4 B10 B5 137.96(13) . . . . ?
B9 B4 B10 B6 100.76(13) . . . . ?
B9 B4 B10 B11 37.97(11) . . . . ?
B9 B8 B11 C2 108.22(15) . . . . ?
B9 B8 B11 B6 -101.55(12) . . . . ?
B9 B8 B11 B7 -138.89(12) . . . . ?
B9 B8 B11 B10 -37.11(11) . . . . ?
B9 B10 B11 C2 -107.38(15) . . . . ?
B9 B10 B11 B6 139.17(12) . . . . ?
B9 B10 B11 B7 101.87(13) . . . . ?
B9 B10 B11 B8 37.20(12) . . . . ?
B10 B4 B5 C1 134.15(13) . . . . ?
B10 B4 B5 B1 101.41(13) . . . . ?
B10 B4 B5 B6 37.82(12) . . . . ?
B10 B4 B9 B3 -138.01(13) . . . . ?
B10 B4 B9 B8 -100.80(13) . . . . ?
B10 B4 B9 B11 -38.07(12) . . . . ?
B10 B5 B6 B1 138.15(13) . . . . ?
B10 B5 B6 B7 101.00(12) . . . . ?
B10 B5 B6 B11 38.27(11) . . . . ?
B10 B6 B7 B1 100.40(13) . . . . ?
B10 B6 B7 B2 62.87(15) . . . . ?
B10 B6 B7 B8 -0.17(15) . . . . ?
B10 B6 B7 B11 -36.68(11) . . . . ?
B10 B6 B11 C2 -109.56(15) . . . . ?
B10 B6 B11 B7 139.04(12) . . . . ?
B10 B6 B11 B8 101.75(13) . . . . ?
B10 B6 B11 B9 37.03(11) . . . . ?
B10 B9 B11 C2 111.51(14) . . . . ?
B10 B9 B11 B6 -36.98(11) . . . . ?
B10 B9 B11 B7 -101.75(12) . . . . ?
B10 B9 B11 B8 -139.14(12) . . . . ?
B11 B6 B7 B1 137.08(13) . . . . ?
B11 B6 B7 B2 99.54(13) . . . . ?
B11 B6 B7 B8 36.51(11) . . . . ?
B11 B6 B10 B4 -99.44(13) . . . . ?
B11 B6 B10 B5 -136.84(12) . . . . ?
B11 B6 B10 B9 -36.39(11) . . . . ?
B11 B7 B8 B2 137.05(13) . . . . ?
B11 B7 B8 B3 99.72(13) . . . . ?
B11 B7 B8 B9 36.65(11) . . . . ?
B11 B8 B9 B3 137.10(13) . . . . ?
B11 B8 B9 B4 99.43(13) . . . . ?
B11 B8 B9 B10 36.52(11) . . . . ?
B11 B9 B10 B4 136.98(13) . . . . ?
B11 B9 B10 B5 99.41(13) . . . . ?
B11 B9 B10 B6 36.38(11) . . . . ?
